data_4117086
loop_
_publ_author_name
'T. M. Barclay'
'A. W. Cordes'
'J. D. Goddard'
'R. C. Mawhinney'
'R. T. Oakley'
'K. E. Preuss'
'R. W. Reed'

_publ_section_title
;
 Benzo-Bridged Bis(1,2,3-dithiazoles) and Their Selenium Analogues.
 Preparation, Molecular and Electronic Structures, and Redox Chemistry
;
_journal_name_full 'Journal of the American Chemical Society'
_journal_page_first 12136
_journal_page_last 12141
_journal_paper_doi 10.1021/ja972927d
_journal_volume 119
_journal_year 1997
_chemical_formula_sum 'C6 Cl2 N2 S2 Se2'
_chemical_formula_weight 393.02
_chemical_name_systematic
; 
 ? 
;
_space_group_IT_number 14
_symmetry_cell_setting monoclinic
_symmetry_space_group_name_Hall '-P 2yn'
_symmetry_space_group_name_H-M 'P 1 21/n 1'
_atom_sites_solution_primary direct
_atom_sites_solution_secondary difmap
_cell_angle_alpha 90.00
_cell_angle_beta 90.33(4)
_cell_angle_gamma 90.00
_cell_formula_units_Z 2
_cell_length_a 7.478(4)
_cell_length_b 3.9733(17)
_cell_length_c 15.875(9)
_cell_measurement_reflns_used 25
_cell_measurement_temperature 293(2)
_cell_measurement_theta_max 15.00
_cell_measurement_theta_min 12.00
_cell_volume 471.7(4)
_diffrn_ambient_temperature 293(2)
_diffrn_measurement_device 'Nonius CAD-4'
_diffrn_measurement_method 'Theta/2theta scan b/P/b'
_diffrn_radiation_monochromator graphite
_diffrn_radiation_source 'xray tube'
_diffrn_radiation_type 'Molybdenum K/a'
_diffrn_radiation_wavelength 0.70930
_diffrn_reflns_av_R_equivalents 0.026
_diffrn_reflns_limit_h_max 9
_diffrn_reflns_limit_h_min -9
_diffrn_reflns_limit_k_max 4
_diffrn_reflns_limit_k_min 0
_diffrn_reflns_limit_l_max 19
_diffrn_reflns_limit_l_min 0
_diffrn_reflns_number 921
_diffrn_reflns_theta_max 25.90
_diffrn_reflns_theta_min 2.56
_diffrn_standards_decay_% 3.3
_diffrn_standards_interval_time 60
_diffrn_standards_number 3
_exptl_absorpt_coefficient_mu 8.798
_exptl_absorpt_correction_T_max 0.24
_exptl_absorpt_correction_T_min 0.16
_exptl_absorpt_correction_type integration
_exptl_crystal_colour green/gold
_exptl_crystal_density_diffrn 2.767
_exptl_crystal_F_000 368
_exptl_crystal_size_max 0.20
_exptl_crystal_size_mid 0.26
_exptl_crystal_size_min 0.44
_refine_ls_extinction_method none
_refine_ls_goodness_of_fit_obs 1.07
_refine_ls_matrix_type full
_refine_ls_number_parameters 65
_refine_ls_number_reflns 921
_refine_ls_number_restraints 0
_refine_ls_R_factor_all 0.0889
_refine_ls_R_factor_obs 0.0889
_refine_ls_shift/esd_max 0.000
_refine_ls_structure_factor_coef Fsqd
_refine_ls_weighting_details 'w=1/[\s^2^(Fo^2^)+(0.1910P)^2^+0.0000P] where P=(Fo^2^+2Fc^2^)/3'
_refine_ls_weighting_scheme calc
_refine_ls_wR_factor_all 0.2162
_refine_ls_wR_factor_obs 0.2122
_reflns_number_observed 921
_reflns_number_total 921
_reflns_observed_criterion >0sigma(I)
_cod_data_source_file ja972927d_3.cif
_cod_data_source_block Compound6
_cod_depositor_comments
;
The following automatic conversions were performed:

'_refine_ls_weighting_scheme' value 'calc
w=1/[\s^2^(Fo^2^)+(0.1910P)^2^+0.0000P] where P=(Fo^2^+2Fc^2^)/3' was
changed to 'calc'. New tag '_refine_ls_weighting_details' was
created. The value of the new tag was set to
'w=1/[\s^2^(Fo^2^)+(0.1910P)^2^+0.0000P] where P=(Fo^2^+2Fc^2^)/3'.

Automatic conversion script
Id: cif_fix_values 3143 2015-03-26 13:38:13Z robertas 
;
_cod_database_code 4117086

loop_
_symmetry_equiv_pos_as_xyz
'x, y, z'
'-x+1/2, y+1/2, -z+1/2'
'-x, -y, -z'
'x-1/2, -y-1/2, z-1/2'

loop_
_atom_site_aniso_label
_atom_site_aniso_U_11
_atom_site_aniso_U_22
_atom_site_aniso_U_33
_atom_site_aniso_U_23
_atom_site_aniso_U_13
_atom_site_aniso_U_12
Se 0.0344(8) 0.0235(8) 0.0261(7) -0.0032(5) 0.0053(7) 0.0033(5)
Cl 0.036(2) 0.030(2) 0.0172(14) -0.0006(13) -0.0064(14) 0.0055(12)
S 0.033(2) 0.0225(15) 0.0145(13) -0.0017(13) 0.0021(13) 0.0040(11)
N 0.015(5) 0.026(6) 0.024(5) 0.000(4) -0.006(5) -0.005(4)
C1 0.013(5) 0.009(5) 0.021(5) 0.006(4) -0.009(5) 0.000(4)
C2 0.020(6) 0.011(6) 0.023(6) 0.004(4) -0.006(5) -0.001(4)
C3 0.031(7) 0.013(6) 0.016(5) 0.002(5) -0.001(5) -0.001(4)

loop_
_atom_site_label
_atom_site_type_symbol
_atom_site_fract_x
_atom_site_fract_y
_atom_site_fract_z
_atom_site_U_iso_or_equiv
_atom_site_thermal_displace_type
_atom_site_occupancy
_atom_site_calc_flag
Se Se 0.1004(2) 0.9533(3) 0.10766(9) 0.0280(5) Uani 1 d
Cl Cl 0.2871(5) 0.6369(9) -0.1679(2) 0.0276(8) Uani 1 d
S S 0.6525(5) 0.2433(8) -0.1722(2) 0.0234(7) Uani 1 d
N N 0.1767(14) 0.8272(29) 0.0062(6) 0.022(2) Uani 1 d
C1 C 0.3291(15) 0.6707(28) 0.0022(7) 0.014(2) Uani 1 d
C2 C 0.4075(19) 0.5580(27) -0.0752(8) 0.018(2) Uani 1 d
C3 C 0.5650(18) 0.3951(31) -0.0792(8) 0.020(3) Uani 1 d

loop_
_geom_angle_atom_site_label_1
_geom_angle_atom_site_label_2
_geom_angle_atom_site_label_3
_geom_angle
_geom_angle_site_symmetry_1
_geom_angle_site_symmetry_3
N Se S 92.7(4) . 3_665
C3 S Se 92.6(4) . 3_665
C1 N Se 117.6(8) . .
N C1 C2 123.6(11) . .
N C1 C3 120.7(10) . 3_665
C2 C1 C3 115.7(11) . 3_665
C3 C2 C1 123.5(12) . .
C3 C2 Cl 119.5(10) . .
C1 C2 Cl 117.0(10) . .
C2 C3 C1 120.8(11) . 3_665
C2 C3 S 122.9(10) . .
C1 C3 S 116.2(9) 3_665 .

loop_
_geom_bond_atom_site_label_1
_geom_bond_atom_site_label_2
_geom_bond_distance
_geom_bond_site_symmetry_2
Se N 1.783(10) .
Se S 2.248(4) 3_665
Cl C2 1.749(14) .
S C3 1.727(13) .
S Se 2.248(4) 3_665
N C1 1.30(2) .
C1 C2 1.44(2) .
C1 C3 1.48(2) 3_665
C2 C3 1.35(2) .
